data_4061734
loop_
_publ_author_name
'Franken, Andreas'
'McGrath, Thomas D.'
'Stone, F. Gordon A.'

_publ_section_title
;
  Synthesis and Reactivity of the Nine- and Ten-Vertex
  Iron-Monocarborane Anions [7,7,7-(CO)~3~-closo-7,1-FeCB~7~H~8~]-
  and [6,6,6,10,10,10-(CO)~6~-closo-6,1-FeCB~7~H~8~]-
;
_journal_name_full Organometallics
_journal_paper_doi 10.1021/om050584j
_journal_year 2005
_chemical_formula_sum 'C9 H13 B7 Fe2 O6 S'
_chemical_formula_weight 436.62
_space_group_IT_number 61
_symmetry_cell_setting orthorhombic
_symmetry_space_group_name_Hall '-P 2ac 2ab'
_symmetry_space_group_name_H-M 'P b c a'
_cell_angle_alpha 90.00
_cell_angle_beta 90.00
_cell_angle_gamma 90.00
_cell_formula_units_Z 8
_cell_length_a 14.847(2)
_cell_length_b 14.354(2)
_cell_length_c 16.395(3)
_cell_measurement_temperature 110(2)
_cell_volume 3493.9(9)
_diffrn_ambient_temperature 110(2)
_exptl_crystal_density_diffrn 1.660
_cod_depositor_comments
;
The following automatic conversions were performed:
'_symmetry_cell_setting' value 'Orthorhombic' changed to 'orthorhombic'
according to '/home/saulius/struct/CIF-dictionaries/cif_core.dic'
dictionary named 'cif_core.dic' version 2.4.1 from 2010-06-29.

Automatic conversion script
Id: cif_fix_enum 1527 2010-12-29 10:47:43Z saulius 
;
_cod_database_code 4061734

loop_
_symmetry_equiv_pos_as_xyz
'x, y, z'
'-x+1/2, -y, z+1/2'
'-x, y+1/2, -z+1/2'
'x+1/2, -y+1/2, -z'
'-x, -y, -z'
'x-1/2, y, -z-1/2'
'x, -y-1/2, z-1/2'
'-x-1/2, y-1/2, z'

loop_
_atom_site_label
_atom_site_type_symbol
_atom_site_fract_x
_atom_site_fract_y
_atom_site_fract_z
_atom_site_U_iso_or_equiv
_atom_site_adp_type
_atom_site_occupancy
_atom_site_symmetry_multiplicity
_atom_site_calc_flag
_atom_site_refinement_flags
_atom_site_disorder_assembly
_atom_site_disorder_group
C1 C 0.23132(17) 0.70359(18) 0.27996(16) 0.0322(6) Uani 1 1 d . . .
H1 H 0.2651(18) 0.6851(17) 0.3296(17) 0.039 Uiso 1 1 d . . .
B2 B 0.27508(19) 0.7581(2) 0.20477(18) 0.0296(6) Uani 1 1 d . . .
H2 H 0.3448(17) 0.7833(16) 0.2134(16) 0.036 Uiso 1 1 d . . .
B3 B 0.21963(17) 0.63345(19) 0.20507(17) 0.0251(5) Uani 1 1 d . . .
H3 H 0.2467(16) 0.5616(16) 0.2145(15) 0.030 Uiso 1 1 d . . .
B4 B 0.12630(19) 0.6845(2) 0.26486(17) 0.0281(6) Uani 1 1 d . . .
H4 H 0.0856(17) 0.6533(16) 0.3123(15) 0.034 Uiso 1 1 d . . .
B5 B 0.1787(2) 0.7986(2) 0.26409(18) 0.0332(7) Uani 1 1 d . . .
H5 H 0.1753(17) 0.8526(17) 0.3105(16) 0.040 Uiso 1 1 d . . .
Fe6 Fe 0.23593(2) 0.69913(2) 0.08652(2) 0.02065(9) Uani 1 1 d . . .
B7 B 0.11534(16) 0.66383(16) 0.15634(15) 0.0197(5) Uani 1 1 d . . .
B8 B 0.08275(19) 0.77468(18) 0.20105(17) 0.0275(6) Uani 1 1 d . . .
H8 H 0.0224(18) 0.7974(16) 0.2259(16) 0.033 Uiso 1 1 d . . .
B9 B 0.18665(19) 0.82419(18) 0.15599(18) 0.0277(6) Uani 1 1 d . . .
H9 H 0.2029(17) 0.8957(17) 0.1413(15) 0.033 Uiso 1 1 d . . .
Fe10 Fe 0.08108(2) 0.77716(2) 0.074343(19) 0.02061(9) Uani 1 1 d . . .
S1 S 0.04126(4) 0.55686(4) 0.13295(4) 0.02652(14) Uani 1 1 d . . .
C11 C -0.06546(16) 0.5862(2) 0.17753(17) 0.0398(6) Uani 1 1 d . . .
H11A H -0.0935 0.6364 0.1460 0.060 Uiso 1 1 calc R . .
H11B H -0.0564 0.6069 0.2339 0.060 Uiso 1 1 calc R . .
H11C H -0.1047 0.5314 0.1770 0.060 Uiso 1 1 calc R . .
C12 C 0.0755(2) 0.46626(18) 0.2006(2) 0.0494(8) Uani 1 1 d . . .
H12A H 0.1344 0.4423 0.1835 0.074 Uiso 1 1 calc R . .
H12B H 0.0312 0.4157 0.1992 0.074 Uiso 1 1 calc R . .
H12C H 0.0799 0.4909 0.2562 0.074 Uiso 1 1 calc R . .
C61 C 0.34439(16) 0.64746(17) 0.09879(14) 0.0283(5) Uani 1 1 d . . .
O61 O 0.41400(12) 0.61514(13) 0.10510(11) 0.0393(4) Uani 1 1 d . . .
C62 C 0.27715(17) 0.78602(17) 0.01872(16) 0.0309(5) Uani 1 1 d . . .
O62 O 0.30757(13) 0.84168(12) -0.02261(12) 0.0432(5) Uani 1 1 d . . .
C63 C 0.20635(15) 0.61379(15) 0.01084(14) 0.0245(5) Uani 1 1 d . . .
O63 O 0.18952(12) 0.55723(11) -0.03546(11) 0.0343(4) Uani 1 1 d . . .
C101 C 0.04304(16) 0.70871(15) -0.01025(15) 0.0263(5) Uani 1 1 d . . .
O101 O 0.01453(13) 0.66742(12) -0.06405(11) 0.0408(5) Uani 1 1 d . . .
C102 C 0.10733(17) 0.87725(17) 0.01293(16) 0.0319(6) Uani 1 1 d . . .
O102 O 0.12163(14) 0.94269(12) -0.02387(13) 0.0475(5) Uani 1 1 d . . .
C103 C -0.02918(16) 0.81980(15) 0.09354(15) 0.0274(5) Uani 1 1 d . . .
O103 O -0.10053(12) 0.84706(13) 0.10406(12) 0.0397(4) Uani 1 1 d . . .

loop_
_atom_site_aniso_label
_atom_site_aniso_U_11
_atom_site_aniso_U_22
_atom_site_aniso_U_33
_atom_site_aniso_U_23
_atom_site_aniso_U_13
_atom_site_aniso_U_12
C1 0.0317(13) 0.0418(14) 0.0229(13) -0.0054(11) -0.0075(11) 0.0075(11)
B2 0.0276(14) 0.0322(14) 0.0291(16) -0.0065(12) -0.0070(12) 0.0014(11)
B3 0.0233(13) 0.0307(13) 0.0214(14) -0.0022(11) 0.0015(11) 0.0033(10)
B4 0.0272(14) 0.0391(15) 0.0180(14) -0.0029(11) -0.0012(11) 0.0101(11)
B5 0.0384(16) 0.0339(14) 0.0272(16) -0.0107(12) -0.0080(13) 0.0055(12)
Fe6 0.02009(16) 0.02232(16) 0.01953(18) 0.00015(12) 0.00164(13) 0.00077(12)
B7 0.0213(12) 0.0214(11) 0.0163(13) -0.0016(9) 0.0023(10) 0.0019(9)
B8 0.0304(14) 0.0278(13) 0.0243(14) -0.0075(11) -0.0019(12) 0.0089(11)
B9 0.0314(14) 0.0240(13) 0.0277(15) -0.0049(11) -0.0089(12) -0.0011(10)
Fe10 0.02193(16) 0.01985(15) 0.02006(18) 0.00037(12) -0.00418(13) 0.00154(11)
S1 0.0292(3) 0.0263(3) 0.0241(3) 0.0007(2) 0.0040(2) -0.0057(2)
C11 0.0204(12) 0.0582(17) 0.0408(16) -0.0002(13) 0.0009(11) -0.0041(11)
C12 0.0487(17) 0.0287(13) 0.071(2) 0.0205(14) -0.0097(16) -0.0050(12)
C61 0.0267(12) 0.0380(13) 0.0200(12) 0.0001(10) 0.0035(10) 0.0005(10)
O61 0.0270(9) 0.0584(12) 0.0325(10) -0.0018(9) 0.0015(8) 0.0119(8)
C62 0.0313(13) 0.0312(12) 0.0302(14) 0.0005(10) 0.0008(11) -0.0011(10)
O62 0.0490(12) 0.0383(10) 0.0424(12) 0.0098(9) 0.0102(9) -0.0085(9)
C63 0.0253(12) 0.0254(11) 0.0227(13) 0.0034(9) 0.0045(10) 0.0032(9)
O63 0.0425(11) 0.0311(9) 0.0292(10) -0.0069(8) 0.0007(8) 0.0038(8)
C101 0.0255(12) 0.0270(11) 0.0263(13) 0.0006(10) -0.0036(10) 0.0044(9)
O101 0.0468(11) 0.0430(10) 0.0326(11) -0.0104(9) -0.0148(9) 0.0033(9)
C102 0.0329(13) 0.0297(13) 0.0333(15) 0.0007(11) -0.0094(11) -0.0023(10)
O102 0.0546(13) 0.0374(10) 0.0505(13) 0.0175(9) -0.0130(10) -0.0117(9)
C103 0.0306(13) 0.0280(11) 0.0237(13) 0.0007(9) -0.0066(10) 0.0039(9)
O103 0.0310(10) 0.0496(11) 0.0384(11) 0.0008(9) -0.0037(8) 0.0151(8)

loop_
_geom_bond_atom_site_label_1
_geom_bond_atom_site_label_2
_geom_bond_distance
_geom_bond_site_symmetry_2
_geom_bond_publ_flag
C1 B5 1.592(4) . ?
C1 B3 1.597(4) . ?
C1 B2 1.598(4) . ?
C1 B4 1.602(4) . ?
B2 B9 1.806(4) . ?
B2 B5 1.825(4) . ?
B2 B3 1.970(4) . ?
B2 Fe6 2.194(3) . ?
B3 B7 1.796(4) . ?
B3 B4 1.849(4) . ?
B3 Fe6 2.174(3) . ?
B4 B8 1.785(4) . ?
B4 B7 1.811(4) . ?
B4 B5 1.812(4) . ?
B5 B8 1.793(4) . ?
B5 B9 1.814(4) . ?
Fe6 C62 1.779(3) . ?
Fe6 C61 1.784(2) . ?
Fe6 C63 1.798(2) . ?
Fe6 B7 2.185(2) . ?
Fe6 B9 2.248(3) . ?
Fe6 Fe10 2.5652(5) . ?
B7 B8 1.817(3) . ?
B7 S1 1.927(2) . ?
B7 Fe10 2.171(2) . ?
B8 B9 1.852(4) . ?
B8 Fe10 2.078(3) . ?
B9 Fe10 2.169(3) . ?
Fe10 C103 1.776(2) . ?
Fe10 C101 1.791(2) . ?
Fe10 C102 1.797(3) . ?
S1 C12 1.783(3) . ?
S1 C11 1.795(3) . ?
C61 O61 1.138(3) . ?
C62 O62 1.141(3) . ?
C63 O63 1.139(3) . ?
C101 O101 1.144(3) . ?
C102 O102 1.137(3) . ?
C103 O103 1.142(3) . ?
